data_4116902
loop_
_publ_author_name
'F. Albert Cotton'
'Lee M. Daniels'
'Isabelle Guimet'
'Robert W. Henning'
'Glenn T. Jordan'
'Chun Lin'
'Carlos A. Murillo'
'Arthur J. Schultz'

_publ_section_title
;
 Compounds with Two Metal-Metal Multiple Bonds: New Ways of Making
 Doublets into Cyclic Quartets
;
_journal_name_full 'Journal of the American Chemical Society'
_journal_page_first 12531
_journal_page_last 12538
_journal_paper_doi 10.1021/ja982425f
_journal_volume 120
_journal_year 1998
_chemical_formula_sum 'C96 H106 Mo4 N12 O2'
_chemical_formula_weight 1843.69
_space_group_IT_number 14
_symmetry_cell_setting monoclinic
_symmetry_space_group_name_Hall '-P 2yn'
_symmetry_space_group_name_H-M 'P 1 21/n 1'
_atom_sites_solution_hydrogens geom
_atom_sites_solution_primary direct
_atom_sites_solution_secondary difmap
_audit_creation_method SHELXL-97
_cell_angle_alpha 90.00
_cell_angle_beta 115.020(10)
_cell_angle_gamma 90.00
_cell_formula_units_Z 2
_cell_length_a 16.036(4)
_cell_length_b 17.347(2)
_cell_length_c 17.649(4)
_cell_measurement_reflns_used 217
_cell_measurement_temperature 213(2)
_cell_measurement_theta_max 20.4
_cell_measurement_theta_min 9.0
_cell_volume 4448.8(16)
_computing_cell_refinement MADNES
_computing_data_collection MADNES
_computing_data_reduction PROCOR
_computing_molecular_graphics 'XP (Siemens, 1990)'
_computing_publication_material 'SHELXL-97 (Sheldrick, 1997)'
_computing_structure_refinement 'SHELXL-97 (Sheldrick, 1997)'
_computing_structure_solution 'SHELXS-97 (Sheldrick, 1990)'
_diffrn_ambient_temperature 213(2)
_diffrn_measured_fraction_theta_full 0.907
_diffrn_measured_fraction_theta_max 0.907
_diffrn_measurement_device 'Nonius FAST area detector'
_diffrn_measurement_method 'Ellipsoid-mask fitting'
_diffrn_radiation_monochromator graphite
_diffrn_radiation_source 'fine-focus sealed tube'
_diffrn_radiation_type MoK\a
_diffrn_radiation_wavelength 0.71073
_diffrn_reflns_av_R_equivalents 0.0563
_diffrn_reflns_av_sigmaI/netI 0.0374
_diffrn_reflns_limit_h_max 16
_diffrn_reflns_limit_h_min -17
_diffrn_reflns_limit_k_max 18
_diffrn_reflns_limit_k_min -18
_diffrn_reflns_limit_l_max 19
_diffrn_reflns_limit_l_min -19
_diffrn_reflns_number 19251
_diffrn_reflns_theta_full 22.65
_diffrn_reflns_theta_max 22.65
_diffrn_reflns_theta_min 2.35
_diffrn_standards_number 'none (area detector data)'
_exptl_absorpt_coefficient_mu 0.606
_exptl_absorpt_correction_T_max 0.84
_exptl_absorpt_correction_T_min 0.72
_exptl_absorpt_correction_type multi-scan
_exptl_crystal_colour 'dark brown'
_exptl_crystal_density_diffrn 1.376
_exptl_crystal_description tablet
_exptl_crystal_F_000 1900
_exptl_crystal_size_max 0.4
_exptl_crystal_size_mid 0.3
_exptl_crystal_size_min 0.3
_refine_diff_density_max 0.961
_refine_diff_density_min -0.571
_refine_diff_density_rms 0.084
_refine_ls_extinction_method none
_refine_ls_goodness_of_fit_all 1.056
_refine_ls_hydrogen_treatment noref
_refine_ls_matrix_type full
_refine_ls_number_parameters 514
_refine_ls_number_reflns 5596
_refine_ls_number_restraints 0
_refine_ls_restrained_S_all 1.056
_refine_ls_R_factor_all 0.0564
_refine_ls_R_factor_obs 0.0470
_refine_ls_shift/esd_max 0.009
_refine_ls_shift/esd_mean 0.000
_refine_ls_structure_factor_coef Fsqd
_refine_ls_weighting_details 'w=1/[\s^2^(Fo^2^)+(0.0609P)^2^+11.1611P] where P=(Fo^2^+2Fc^2^)/3'
_refine_ls_weighting_scheme calc
_refine_ls_wR_factor_all 0.1298
_refine_ls_wR_factor_obs 0.1214
_reflns_number_gt 4808
_reflns_number_total 5596
_reflns_threshold_expression >2sigma(I)
_cod_data_source_file ja982425f_3.cif
_cod_data_source_block CMPD_2
_cod_depositor_comments
;
The following automatic conversions were performed:

'_refine_ls_weighting_scheme' value 'calc
w=1/[\s^2^(Fo^2^)+(0.0609P)^2^+11.1611P] where P=(Fo^2^+2Fc^2^)/3'
was changed to 'calc'. New tag '_refine_ls_weighting_details' was
created. The value of the new tag was set to
'w=1/[\s^2^(Fo^2^)+(0.0609P)^2^+11.1611P] where P=(Fo^2^+2Fc^2^)/3'.

Automatic conversion script
Id: cif_fix_values 3143 2015-03-26 13:38:13Z robertas 
;
_cod_database_code 4116902

loop_
_symmetry_equiv_pos_as_xyz
'x, y, z'
'-x+1/2, y+1/2, -z+1/2'
'-x, -y, -z'
'x-1/2, -y-1/2, z-1/2'

loop_
_atom_site_label
_atom_site_type_symbol
_atom_site_fract_x
_atom_site_fract_y
_atom_site_fract_z
_atom_site_U_iso_or_equiv
_atom_site_adp_type
_atom_site_occupancy
_atom_site_calc_flag
_atom_site_refinement_flags
Mo1 Mo 0.62359(3) 0.50525(2) 0.12942(2) 0.02763(17) Uani 1 d .
Mo2 Mo 0.49060(3) 0.49708(2) 0.12521(2) 0.02852(17) Uani 1 d .
O O 0.6035(3) 0.5045(2) 0.0026(2) 0.0527(10) Uani 1 d .
N5 N 0.6186(3) 0.6296(2) 0.1236(3) 0.0360(10) Uani 1 d .
N1 N 0.6391(3) 0.3828(2) 0.1285(2) 0.0319(9) Uani 1 d .
N6 N 0.4727(3) 0.6206(2) 0.1182(3) 0.0367(10) Uani 1 d .
N2 N 0.4937(2) 0.3734(2) 0.1227(2) 0.0323(9) Uani 1 d .
N3 N 0.6879(3) 0.5085(2) 0.2636(2) 0.0333(9) Uani 1 d .
N4 N 0.5426(3) 0.5002(2) 0.2588(2) 0.0353(10) Uani 1 d .
C51 C 0.6901(3) 0.6770(3) 0.1216(3) 0.0333(11) Uani 1 d .
C11 C 0.7224(3) 0.3471(3) 0.1369(3) 0.0322(11) Uani 1 d .
C61 C 0.3892(3) 0.6591(3) 0.1069(3) 0.0338(11) Uani 1 d .
C21 C 0.4218(3) 0.3268(3) 0.1249(3) 0.0345(11) Uani 1 d .
C1 C 0.5685(3) 0.3397(3) 0.1246(3) 0.0330(11) Uani 1 d .
H1A H 0.5719 0.2856 0.1232 0.040 Uiso 1 calc R
C22 C 0.4391(4) 0.2597(3) 0.1719(3) 0.0435(13) Uani 1 d .
H22A H 0.4992 0.2398 0.1980 0.052 Uiso 1 calc R
C62 C 0.3310(4) 0.6245(3) 0.1355(4) 0.0486(14) Uani 1 d .
H62A H 0.3473 0.5769 0.1634 0.058 Uiso 1 calc R
C26 C 0.3321(3) 0.3529(3) 0.0846(3) 0.0460(13) Uani 1 d .
H26A H 0.3187 0.3967 0.0500 0.055 Uiso 1 calc R
C16 C 0.7772(3) 0.3852(3) 0.1045(3) 0.0391(12) Uani 1 d .
H16A H 0.7557 0.4305 0.0731 0.047 Uiso 1 calc R
C3 C 0.5425(3) 0.6627(3) 0.1190(3) 0.0386(12) Uani 1 d .
H3A H 0.5374 0.7167 0.1161 0.046 Uiso 1 calc R
C54 C 0.8377(3) 0.7614(3) 0.1160(3) 0.0398(12) Uani 1 d .
C66 C 0.3610(3) 0.7289(3) 0.0640(3) 0.0434(13) Uani 1 d .
H66A H 0.3985 0.7532 0.0421 0.052 Uiso 1 calc R
C52 C 0.7764(3) 0.6448(3) 0.1474(3) 0.0420(12) Uani 1 d .
H52A H 0.7864 0.5938 0.1672 0.050 Uiso 1 calc R
C56 C 0.6792(3) 0.7516(3) 0.0924(4) 0.0493(14) Uani 1 d .
H56A H 0.6210 0.7750 0.0738 0.059 Uiso 1 calc R
C64 C 0.2211(4) 0.7281(3) 0.0830(4) 0.0515(14) Uani 1 d .
C25 C 0.2621(4) 0.3144(4) 0.0953(4) 0.0577(16) Uani 1 d .
H25A H 0.2017 0.3335 0.0688 0.069 Uiso 1 calc R
C53 C 0.8488(3) 0.6870(3) 0.1446(3) 0.0432(13) Uani 1 d .
H53A H 0.9070 0.6637 0.1628 0.052 Uiso 1 calc R
C63 C 0.2481(4) 0.6592(3) 0.1235(4) 0.0534(15) Uani 1 d .
H63A H 0.2096 0.6345 0.1438 0.064 Uiso 1 calc R
C14 C 0.8974(4) 0.2895(3) 0.1635(4) 0.0492(14) Uani 1 d .
C31 C 0.7834(3) 0.5201(3) 0.3131(3) 0.0359(11) Uani 1 d .
C65 C 0.2795(4) 0.7623(3) 0.0535(4) 0.0522(14) Uani 1 d .
H65A H 0.2627 0.8098 0.0254 0.063 Uiso 1 calc R
C36 C 0.8156(4) 0.5821(3) 0.3670(3) 0.0459(13) Uani 1 d .
H36A H 0.7739 0.6157 0.3746 0.055 Uiso 1 calc R
C35 C 0.9098(4) 0.5947(3) 0.4100(3) 0.0505(14) Uani 1 d .
H35A H 0.9304 0.6368 0.4469 0.061 Uiso 1 calc R
C15 C 0.8626(4) 0.3564(3) 0.1186(4) 0.0486(14) Uani 1 d .
H15A H 0.8986 0.3833 0.0969 0.058 Uiso 1 calc R
C55 C 0.7514(4) 0.7927(3) 0.0899(4) 0.0522(15) Uani 1 d .
H55A H 0.7413 0.8436 0.0698 0.063 Uiso 1 calc R
C24 C 0.2785(4) 0.2486(3) 0.1439(4) 0.0538(15) Uani 1 d .
C23 C 0.3672(4) 0.2223(3) 0.1803(4) 0.0557(15) Uani 1 d .
H23A H 0.3798 0.1769 0.2123 0.067 Uiso 1 calc R
C13 C 0.8412(4) 0.2510(3) 0.1929(4) 0.0504(14) Uani 1 d .
H13A H 0.8617 0.2044 0.2221 0.061 Uiso 1 calc R
C57 C 0.9149(4) 0.8077(4) 0.1105(5) 0.0675(18) Uani 1 d .
H57A H 0.8925 0.8586 0.0887 0.101 Uiso 1 calc R
H57B H 0.9367 0.7817 0.0736 0.101 Uiso 1 calc R
H57C H 0.9651 0.8123 0.1658 0.101 Uiso 1 calc R
C12 C 0.7552(3) 0.2796(3) 0.1805(3) 0.0420(12) Uani 1 d .
H12A H 0.7193 0.2526 0.2021 0.050 Uiso 1 calc R
C34 C 0.9736(4) 0.5481(3) 0.4006(3) 0.0461(13) Uani 1 d .
C42 C 0.4096(3) 0.4545(3) 0.2782(3) 0.0420(12) Uani 1 d .
H42A H 0.3966 0.4205 0.2331 0.050 Uiso 1 calc R
C27 C 0.2016(5) 0.2103(5) 0.1582(5) 0.092(3) Uani 1 d .
H27A H 0.1445 0.2377 0.1272 0.137 Uiso 1 calc R
H27B H 0.2158 0.2114 0.2173 0.137 Uiso 1 calc R
H27C H 0.1952 0.1573 0.1391 0.137 Uiso 1 calc R
C33 C 0.9411(4) 0.4865(4) 0.3477(3) 0.0515(15) Uani 1 d .
H33A H 0.9834 0.4531 0.3407 0.062 Uiso 1 calc R
C67 C 0.1293(4) 0.7647(4) 0.0699(5) 0.080(2) Uani 1 d .
H67A H 0.1220 0.8132 0.0404 0.119 Uiso 1 calc R
H67B H 0.1284 0.7739 0.1237 0.119 Uiso 1 calc R
H67C H 0.0794 0.7302 0.0371 0.119 Uiso 1 calc R
C32 C 0.8471(3) 0.4718(3) 0.3039(3) 0.0472(13) Uani 1 d .
H32A H 0.8270 0.4289 0.2680 0.057 Uiso 1 calc R
C46 C 0.5044(4) 0.5502(3) 0.3711(3) 0.0427(13) Uani 1 d .
H46A H 0.5560 0.5828 0.3894 0.051 Uiso 1 calc R
C37 C 1.0752(4) 0.5643(4) 0.4473(4) 0.0624(17) Uani 1 d .
H37A H 1.1098 0.5256 0.4329 0.094 Uiso 1 calc R
H37B H 1.0924 0.5627 0.5070 0.094 Uiso 1 calc R
H37C H 1.0888 0.6149 0.4321 0.094 Uiso 1 calc R
C41 C 0.4864(3) 0.5018(3) 0.3035(3) 0.0358(12) Uani 1 d .
C45 C 0.4478(4) 0.5511(3) 0.4115(4) 0.0505(14) Uani 1 d .
H45A H 0.4622 0.5837 0.4579 0.061 Uiso 1 calc R
C2 C 0.6329(3) 0.5064(3) 0.3023(3) 0.0369(12) Uani 1 d .
H2A H 0.6580 0.5094 0.3610 0.044 Uiso 1 calc R
C43 C 0.3516(4) 0.4566(3) 0.3182(4) 0.0487(14) Uani 1 d .
H43A H 0.2994 0.4247 0.2990 0.058 Uiso 1 calc R
C17 C 0.9932(4) 0.2609(4) 0.1814(6) 0.081(2) Uani 1 d .
H17A H 1.0051 0.2134 0.2133 0.122 Uiso 1 calc R
H17B H 1.0381 0.2995 0.2134 0.122 Uiso 1 calc R
H17C H 0.9977 0.2515 0.1291 0.122 Uiso 1 calc R
C44 C 0.3688(4) 0.5045(3) 0.3855(4) 0.0522(15) Uani 1 d .
C47 C 0.3050(5) 0.5081(4) 0.4291(4) 0.072(2) Uani 1 d .
H47A H 0.3288 0.5450 0.4746 0.108 Uiso 1 calc R
H47B H 0.3014 0.4576 0.4511 0.108 Uiso 1 calc R
H47C H 0.2442 0.5240 0.3894 0.108 Uiso 1 calc R
C103 C 0.0370(11) 0.4903(8) 0.0522(9) 0.187(9) Uani 1 d .
H03A H 0.0356 0.4349 0.0622 0.224 Uiso 1 calc R
H03B H 0.1000 0.5036 0.0613 0.224 Uiso 1 calc R
C102 C 0.0821(10) 0.5074(8) 0.2001(8) 0.169(6) Uani 1 d .
H02A H 0.0669 0.5357 0.2400 0.253 Uiso 1 calc R
H02B H 0.1446 0.5195 0.2090 0.253 Uiso 1 calc R
H02C H 0.0769 0.4525 0.2076 0.253 Uiso 1 calc R
C101 C 0.0157(11) 0.5304(7) 0.1113(12) 0.183(7) Uani 1 d .
H01A H -0.0476 0.5185 0.1023 0.220 Uiso 1 calc R
H01B H 0.0199 0.5860 0.1039 0.220 Uiso 1 calc R

loop_
_atom_site_aniso_label
_atom_site_aniso_U_11
_atom_site_aniso_U_22
_atom_site_aniso_U_33
_atom_site_aniso_U_23
_atom_site_aniso_U_13
_atom_site_aniso_U_12
Mo1 0.0207(3) 0.0236(2) 0.0383(3) 0.00228(16) 0.0121(2) 0.00014(15)
Mo2 0.0216(3) 0.0258(3) 0.0386(3) 0.00334(16) 0.0131(2) 0.00048(15)
O 0.036(2) 0.095(3) 0.0181(16) 0.0126(17) 0.0017(15) -0.0014(18)
N5 0.028(2) 0.024(2) 0.056(3) 0.0035(17) 0.018(2) -0.0023(17)
N1 0.034(2) 0.024(2) 0.042(2) -0.0004(16) 0.0197(19) 0.0003(17)
N6 0.026(2) 0.030(2) 0.054(3) 0.0035(18) 0.0168(19) 0.0039(17)
N2 0.027(2) 0.027(2) 0.044(2) 0.0014(16) 0.0147(19) -0.0015(16)
N3 0.021(2) 0.041(2) 0.035(2) 0.0007(17) 0.0087(18) 0.0032(16)
N4 0.029(2) 0.045(2) 0.034(2) 0.0018(17) 0.0150(19) 0.0034(17)
C51 0.027(3) 0.024(2) 0.049(3) -0.002(2) 0.016(2) -0.0035(19)
C11 0.031(3) 0.028(3) 0.041(3) -0.007(2) 0.019(2) -0.003(2)
C61 0.029(3) 0.027(3) 0.044(3) -0.003(2) 0.015(2) 0.000(2)
C21 0.033(3) 0.029(3) 0.046(3) -0.012(2) 0.021(2) -0.015(2)
C1 0.033(3) 0.025(2) 0.041(3) 0.0030(19) 0.017(2) -0.003(2)
C22 0.044(3) 0.040(3) 0.055(3) -0.003(2) 0.028(3) -0.004(2)
C62 0.035(3) 0.046(3) 0.068(4) 0.017(3) 0.026(3) 0.008(2)
C26 0.032(3) 0.051(3) 0.053(3) -0.004(3) 0.017(3) -0.010(2)
C16 0.039(3) 0.028(3) 0.056(3) -0.001(2) 0.025(3) 0.000(2)
C3 0.032(3) 0.023(3) 0.062(3) 0.002(2) 0.022(2) 0.002(2)
C54 0.032(3) 0.036(3) 0.051(3) -0.003(2) 0.017(2) -0.009(2)
C66 0.032(3) 0.033(3) 0.068(3) 0.004(2) 0.024(3) 0.002(2)
C52 0.035(3) 0.031(3) 0.061(3) 0.002(2) 0.021(3) -0.005(2)
C56 0.027(3) 0.039(3) 0.084(4) 0.012(3) 0.025(3) 0.008(2)
C64 0.039(3) 0.047(3) 0.071(4) -0.010(3) 0.026(3) 0.010(3)
C25 0.039(3) 0.065(4) 0.067(4) -0.020(3) 0.020(3) -0.013(3)
C53 0.029(3) 0.035(3) 0.062(3) 0.000(2) 0.016(3) 0.000(2)
C63 0.036(3) 0.061(4) 0.074(4) 0.005(3) 0.034(3) 0.006(3)
C14 0.044(3) 0.034(3) 0.072(4) -0.005(3) 0.028(3) 0.003(2)
C31 0.032(3) 0.038(3) 0.033(3) 0.003(2) 0.010(2) 0.002(2)
C65 0.046(3) 0.037(3) 0.072(4) 0.008(3) 0.024(3) 0.015(3)
C36 0.040(3) 0.036(3) 0.056(3) -0.005(2) 0.015(3) 0.004(2)
C35 0.046(3) 0.038(3) 0.052(3) -0.005(2) 0.007(3) -0.008(2)
C15 0.039(3) 0.046(3) 0.071(4) -0.010(3) 0.033(3) -0.007(2)
C55 0.045(3) 0.033(3) 0.082(4) 0.012(3) 0.030(3) -0.001(2)
C24 0.055(4) 0.048(4) 0.071(4) -0.020(3) 0.039(3) -0.024(3)
C23 0.066(4) 0.043(3) 0.075(4) -0.003(3) 0.046(4) -0.012(3)
C13 0.041(3) 0.040(3) 0.067(4) 0.004(3) 0.020(3) 0.008(2)
C57 0.041(3) 0.058(4) 0.100(5) 0.020(4) 0.027(3) -0.009(3)
C12 0.038(3) 0.035(3) 0.054(3) 0.004(2) 0.021(3) -0.001(2)
C34 0.033(3) 0.063(4) 0.038(3) 0.007(3) 0.009(2) -0.008(3)
C42 0.038(3) 0.045(3) 0.047(3) -0.003(2) 0.021(2) 0.003(2)
C27 0.060(5) 0.115(6) 0.117(6) -0.010(5) 0.054(5) -0.039(4)
C33 0.031(3) 0.076(4) 0.049(3) -0.005(3) 0.017(3) 0.012(3)
C67 0.044(4) 0.077(5) 0.124(6) 0.002(4) 0.041(4) 0.025(3)
C32 0.030(3) 0.061(4) 0.048(3) -0.017(3) 0.014(2) 0.000(2)
C46 0.038(3) 0.043(3) 0.046(3) -0.002(2) 0.018(3) 0.003(2)
C37 0.036(3) 0.086(5) 0.058(4) 0.005(3) 0.013(3) -0.014(3)
C41 0.028(3) 0.047(3) 0.034(3) 0.010(2) 0.015(2) 0.009(2)
C45 0.047(3) 0.056(4) 0.053(3) 0.001(3) 0.026(3) 0.011(3)
C2 0.027(3) 0.043(3) 0.034(3) -0.004(2) 0.008(2) 0.003(2)
C43 0.037(3) 0.053(3) 0.062(4) 0.004(3) 0.027(3) -0.002(2)
C17 0.045(4) 0.075(5) 0.133(7) 0.002(4) 0.047(4) 0.012(3)
C44 0.054(4) 0.062(4) 0.053(3) 0.012(3) 0.034(3) 0.016(3)
C47 0.058(4) 0.108(6) 0.067(4) 0.008(4) 0.043(4) 0.008(4)
C103 0.23(2) 0.114(10) 0.32(2) -0.059(15) 0.21(2) -0.069(12)
C102 0.189(15) 0.163(13) 0.117(10) 0.012(8) 0.027(10) -0.045(10)
C101 0.196(15) 0.100(9) 0.32(2) -0.052(12) 0.175(17) -0.048(10)

loop_
_atom_type_symbol
_atom_type_description
_atom_type_scat_dispersion_real
_atom_type_scat_dispersion_imag
_atom_type_scat_source
C C 0.0033 0.0016 'International Tables Vol C Tables 4.2.6.8 and 6.1.1.4'
H H 0.0000 0.0000 'International Tables Vol C Tables 4.2.6.8 and 6.1.1.4'
N N 0.0061 0.0033 'International Tables Vol C Tables 4.2.6.8 and 6.1.1.4'
O O 0.0106 0.0060 'International Tables Vol C Tables 4.2.6.8 and 6.1.1.4'
Mo Mo -1.6832 0.6857 'International Tables Vol C Tables 4.2.6.8 and 6.1.1.4'

loop_
_geom_angle_atom_site_label_1
_geom_angle_atom_site_label_2
_geom_angle_atom_site_label_3
_geom_angle
_geom_angle_site_symmetry_1
_geom_angle_site_symmetry_3
_geom_angle_publ_flag
Mo2 Mo1 O 105.22(10) . . y
Mo2 Mo1 N1 92.96(10) . . y
O Mo1 N1 87.30(15) . . y
Mo2 Mo1 N3 92.71(11) . . y
O Mo1 N3 162.07(15) . . y
N1 Mo1 N3 91.80(14) . . y
Mo2 Mo1 N5 92.81(10) . . y
O Mo1 N5 88.27(15) . . y
N1 Mo1 N5 173.49(15) . . y
N3 Mo1 N5 90.94(15) . . y
Mo1 Mo2 O 107.04(11) . 3_665 y
Mo1 Mo2 N4 92.44(11) . . y
O Mo2 N4 160.42(16) 3_665 . y
Mo1 Mo2 N2 92.09(10) . . y
O Mo2 N2 88.69(15) 3_665 . y
N4 Mo2 N2 92.64(14) . . y
Mo1 Mo2 N6 92.47(10) . . y
O Mo2 N6 86.23(16) 3_665 . y
N4 Mo2 N6 91.08(15) . . y
N2 Mo2 N6 173.99(14) . . y
Mo2 O Mo1 147.7(2) 3_665 . y
C3 N5 C51 118.7(4) . . ?
C3 N5 Mo1 116.9(3) . . ?
C51 N5 Mo1 124.3(3) . . ?
C1 N1 C11 120.0(4) . . ?
C1 N1 Mo1 117.3(3) . . ?
C11 N1 Mo1 122.5(3) . . ?
C3 N6 C61 118.5(4) . . ?
C3 N6 Mo2 117.0(3) . . ?
C61 N6 Mo2 124.3(3) . . ?
C1 N2 C21 118.9(4) . . ?
C1 N2 Mo2 118.1(3) . . ?
C21 N2 Mo2 122.8(3) . . ?
C2 N3 C31 117.8(4) . . ?
C2 N3 Mo1 117.0(3) . . ?
C31 N3 Mo1 124.9(3) . . ?
C2 N4 C41 117.9(4) . . ?
C2 N4 Mo2 117.4(3) . . ?
C41 N4 Mo2 124.5(3) . . ?
C56 C51 C52 117.1(4) . . ?
C56 C51 N5 125.2(4) . . ?
C52 C51 N5 117.7(4) . . ?
C12 C11 C16 118.2(4) . . ?
C12 C11 N1 123.2(4) . . ?
C16 C11 N1 118.5(4) . . ?
C62 C61 C66 117.6(4) . . ?
C62 C61 N6 119.1(4) . . ?
C66 C61 N6 123.2(4) . . ?
C26 C21 C22 118.9(4) . . ?
C26 C21 N2 118.5(4) . . ?
C22 C21 N2 122.3(4) . . ?
N2 C1 N1 119.6(4) . . ?
C23 C22 C21 119.5(5) . . ?
C61 C62 C63 120.6(5) . . ?
C21 C26 C25 119.8(5) . . ?
C15 C16 C11 120.2(5) . . ?
N5 C3 N6 120.8(4) . . ?
C53 C54 C55 116.9(5) . . ?
C53 C54 C57 122.8(5) . . ?
C55 C54 C57 120.3(5) . . ?
C65 C66 C61 120.7(5) . . ?
C51 C52 C53 120.8(5) . . ?
C51 C56 C55 121.6(5) . . ?
C63 C64 C65 117.1(5) . . ?
C63 C64 C67 121.1(6) . . ?
C65 C64 C67 121.8(6) . . ?
C24 C25 C26 121.9(6) . . ?
C54 C53 C52 121.9(5) . . ?
C64 C63 C62 122.0(5) . . ?
C15 C14 C13 116.7(5) . . ?
C15 C14 C17 121.5(5) . . ?
C13 C14 C17 121.8(5) . . ?
C36 C31 C32 118.2(5) . . ?
C36 C31 N3 121.7(4) . . ?
C32 C31 N3 120.0(4) . . ?
C66 C65 C64 121.8(5) . . ?
C31 C36 C35 120.1(5) . . ?
C34 C35 C36 122.4(5) . . ?
C16 C15 C14 122.5(5) . . ?
C54 C55 C56 121.8(5) . . ?
C23 C24 C25 117.0(5) . . ?
C23 C24 C27 122.3(6) . . ?
C25 C24 C27 120.7(6) . . ?
C24 C23 C22 122.8(6) . . ?
C14 C13 C12 121.8(5) . . ?
C11 C12 C13 120.6(5) . . ?
C35 C34 C33 117.1(5) . . ?
C35 C34 C37 120.9(5) . . ?
C33 C34 C37 122.0(5) . . ?
C43 C42 C41 121.0(5) . . ?
C34 C33 C32 122.1(5) . . ?
C31 C32 C33 120.1(5) . . ?
C45 C46 C41 120.9(5) . . ?
C46 C41 C42 118.0(5) . . ?
C46 C41 N4 122.6(5) . . ?
C42 C41 N4 119.5(4) . . ?
C46 C45 C44 121.7(5) . . ?
N3 C2 N4 120.4(4) . . ?
C44 C43 C42 121.5(5) . . ?
C43 C44 C45 116.9(5) . . ?
C43 C44 C47 122.0(6) . . ?
C45 C44 C47 121.2(6) . . ?
C101 C103 C103 114.5(18) . 3_565 ?
C103 C101 C102 110.4(15) . . ?

loop_
_geom_bond_atom_site_label_1
_geom_bond_atom_site_label_2
_geom_bond_distance
_geom_bond_site_symmetry_2
_geom_bond_publ_flag
Mo1 Mo2 2.1070(7) . y
Mo1 O 2.123(3) . y
Mo1 N1 2.140(4) . y
Mo1 N3 2.147(4) . y
Mo1 N5 2.159(4) . y
Mo1 Mo2 4.0731(11) 3_665 y
Mo2 O 2.118(3) 3_665 y
Mo2 N4 2.143(4) . y
Mo2 N2 2.147(4) . y
Mo2 N6 2.158(4) . y
N5 C3 1.321(6) . ?
N5 C51 1.423(6) . ?
N1 C1 1.334(6) . ?
N1 C11 1.423(6) . ?
N6 C3 1.332(6) . ?
N6 C61 1.434(6) . ?
N2 C1 1.322(6) . ?
N2 C21 1.422(6) . ?
N3 C2 1.325(7) . ?
N3 C31 1.420(6) . ?
N4 C2 1.326(6) . ?
N4 C41 1.427(6) . ?
C51 C56 1.376(7) . ?
C51 C52 1.379(7) . ?
C11 C12 1.378(7) . ?
C11 C16 1.400(7) . ?
C61 C62 1.371(7) . ?
C61 C66 1.399(7) . ?
C21 C26 1.384(7) . ?
C21 C22 1.387(7) . ?
C22 C23 1.384(7) . ?
C62 C63 1.391(7) . ?
C26 C25 1.387(8) . ?
C16 C15 1.378(7) . ?
C54 C53 1.370(7) . ?
C54 C55 1.374(7) . ?
C54 C57 1.512(7) . ?
C66 C65 1.368(7) . ?
C52 C53 1.392(7) . ?
C56 C55 1.377(7) . ?
C64 C63 1.365(8) . ?
C64 C65 1.383(8) . ?
C64 C67 1.527(8) . ?
C25 C24 1.384(9) . ?
C14 C15 1.383(8) . ?
C14 C13 1.388(8) . ?
C14 C17 1.514(8) . ?
C31 C36 1.382(7) . ?
C31 C32 1.384(7) . ?
C36 C35 1.392(7) . ?
C35 C34 1.367(8) . ?
C24 C23 1.367(9) . ?
C24 C27 1.513(8) . ?
C13 C12 1.392(7) . ?
C34 C33 1.369(8) . ?
C34 C37 1.509(7) . ?
C42 C43 1.385(7) . ?
C42 C41 1.388(7) . ?
C33 C32 1.397(7) . ?
C46 C45 1.372(7) . ?
C46 C41 1.385(7) . ?
C45 C44 1.406(8) . ?
C43 C44 1.378(8) . ?
C44 C47 1.518(8) . ?
C103 C101 1.409(17) . ?
C103 C103 1.75(3) 3_565 ?
C102 C101 1.529(19) . ?
